data_4082954
loop_
_publ_author_name
'Matson, Ellen M.'
'Franke, Sebastian M.'
'Anderson, Nickolas H.'
'Cook, Timothy D.'
'Fanwick, Phillip E.'
'Bart, Suzanne C.'

_publ_section_title
;
 Radical Reductive Elimination from Tetrabenzyluranium Mediated by an
 Iminoquinone Ligand
;
_journal_issue 8
_journal_name_full Organometallics
_journal_page_first 1964
_journal_paper_doi 10.1021/om4012104
_journal_volume 33
_journal_year 2014
_chemical_formula_moiety 'C34 H53 I3 N1 O3 U1,C4 H8 O1'
_chemical_formula_sum 'C38 H61 I3 N O4 U'
_chemical_formula_weight 1214.66
_chemical_name_systematic ' ?'
_space_group_IT_number 14
_symmetry_cell_setting monoclinic
_symmetry_space_group_name_Hall '-P 2ybc'
_symmetry_space_group_name_H-M 'P 1 21/c 1'
_cell_angle_alpha 90.00
_cell_angle_beta 92.594(2)
_cell_angle_gamma 90.00
_cell_formula_units_Z 4
_cell_length_a 11.1652(3)
_cell_length_b 11.1044(3)
_cell_length_c 35.4297(10)
_cell_measurement_reflns_used 33999
_cell_measurement_temperature 150.00(2)
_cell_measurement_theta_max 68
_cell_measurement_theta_min 2
_cell_volume 4388.2(2)
_computing_cell_refinement 'DENZO/SCALEPACK (Otwinowski & Minor, 1996)'
_computing_data_collection 'Collect (Nonius, 1998)'
_computing_data_reduction 'DENZO/SCALEPACK (Otwinowski & Minor, 1996)'
_computing_molecular_graphics
;
    ORTEP (Johnson, 1976)
    PLATON (Spek, 2003)
;
_computing_publication_material 'SHELX97(Sheldrick, 2008) and local programs'
_computing_structure_refinement 'SHELX97 (Sheldrick, 2008)'
_computing_structure_solution
;
 PATTY (DIRDIF, Beurskins, 2008)
;
_diffrn_ambient_temperature 150.00(2)
_diffrn_measured_fraction_theta_full 0.9780
_diffrn_measured_fraction_theta_max 0.9780
_diffrn_measurement_device_type Nonius_KappaCCD
_diffrn_measurement_method \w
_diffrn_radiation_monochromator 'graphite 002'
_diffrn_radiation_type CU-K\a
_diffrn_radiation_wavelength 1.54184
_diffrn_reflns_av_R_equivalents 0.0660
_diffrn_reflns_av_sigmaI/netI 0.0320
_diffrn_reflns_limit_h_max 13
_diffrn_reflns_limit_h_min 0
_diffrn_reflns_limit_k_max 13
_diffrn_reflns_limit_k_min 0
_diffrn_reflns_limit_l_max 42
_diffrn_reflns_limit_l_min -42
_diffrn_reflns_number 33999
_diffrn_reflns_theta_full 68.4
_diffrn_reflns_theta_max 68.38
_diffrn_reflns_theta_min 2.50
_diffrn_standards_number 0
_exptl_absorpt_coefficient_mu 27.250
_exptl_absorpt_correction_T_max 0.1130
_exptl_absorpt_correction_T_min 0.0726
_exptl_absorpt_correction_type multi-scan
_exptl_absorpt_process_details 'SCALEPACK (Otwinowski & Minor, 1997)'
_exptl_crystal_colour brown
_exptl_crystal_density_diffrn 1.838
_exptl_crystal_density_method 'not measured'
_exptl_crystal_description plate
_exptl_crystal_F_000 2316
_exptl_crystal_size_max 0.20
_exptl_crystal_size_mid 0.15
_exptl_crystal_size_min 0.08
_refine_diff_density_max 2.85
_refine_diff_density_min -3.56
_refine_ls_extinction_method none
_refine_ls_goodness_of_fit_ref 1.100
_refine_ls_hydrogen_treatment constr
_refine_ls_matrix_type full
_refine_ls_number_parameters 434
_refine_ls_number_reflns 7882
_refine_ls_number_restraints 0
_refine_ls_R_factor_all 0.047
_refine_ls_R_factor_gt 0.046
_refine_ls_shift/su_max 0.002
_refine_ls_structure_factor_coef Fsqd
_refine_ls_weighting_details '1/[\s^2^(Fo^2^)+(0.0908P)^2^+18.0363P] where P=(Fo^2^+2Fc^2^)/3 '
_refine_ls_weighting_scheme calc
_refine_ls_wR_factor_gt 0.130
_refine_ls_wR_factor_ref 0.131
_reflns_number_gt 7628
_reflns_number_total 7882
_reflns_threshold_expression >2.0\s(I)
_cod_data_source_file om4012104_si_002.cif
_cod_data_source_block EMM44
_cod_depositor_comments
;
The following automatic conversions were performed:

'_refine_ls_weighting_scheme' value 'calc ' changed to 'calc'
according to
/usr/data/users/saulius/crontab/automatic-downloads/rss-feeds/ACS/lib/dictionaries/cif_core.dic
dictionary named 'cif_core.dic' version 2.4.2 from 2011-04-26.

Automatic conversion script
Id: cif_fix_values 2281 2013-09-26 08:29:07Z andrius 

 Adding full bibliography for 4082952--4082954.cif.
;
_cod_original_formula_sum 'C38 H61 I3 N1 O4 U1'
_cod_database_code 4082954

loop_
_symmetry_equiv_pos_as_xyz
'x, y, z'
'-x, y+1/2, -z+1/2'
'-x, -y, -z'
'x, -y-1/2, z-1/2'

loop_
_atom_site_label
_atom_site_fract_x
_atom_site_fract_y
_atom_site_fract_z
_atom_site_U_iso_or_equiv
_atom_site_adp_type
_atom_site_occupancy
_atom_site_symmetry_multiplicity
_atom_site_calc_flag
_atom_site_refinement_flags
U1 0.267340(17) 0.068130(17) 0.410597(5) 0.01488(10) Uani 1 1 d .
I1 0.20874(4) -0.09417(4) 0.475404(12) 0.02815(13) Uani 1 1 d .
I2 0.32438(4) 0.26772(4) 0.356689(11) 0.02519(13) Uani 1 1 d .
I3 0.49818(4) -0.06746(4) 0.401729(13) 0.02448(13) Uani 1 1 d .
O1 0.0846(4) 0.0861(4) 0.38920(13) 0.0213(9) Uani 1 1 d .
O21 0.1674(4) 0.2198(4) 0.45070(13) 0.0238(10) Uani 1 1 d .
O31 0.4142(4) 0.1772(4) 0.45281(12) 0.0250(10) Uani 1 1 d .
O51 0.1901(16) 0.1682(15) 0.0686(3) 0.146(5) Uani 1 1 d .
N1 0.2078(5) -0.0701(4) 0.35467(15) 0.0159(11) Uani 1 1 d .
C1 0.0307(6) 0.0441(6) 0.35708(18) 0.0203(13) Uani 1 1 d .
C2 0.0979(5) -0.0482(5) 0.33868(17) 0.0160(12) Uani 1 1 d .
C3 0.0458(5) -0.1053(5) 0.30584(17) 0.0178(12) Uani 1 1 d .
C4 -0.0629(6) -0.0694(5) 0.2910(2) 0.0202(14) Uani 1 1 d .
C5 -0.1212(5) 0.0283(6) 0.3089(2) 0.0237(14) Uani 1 1 d .
C6 -0.0781(6) 0.0858(6) 0.34185(19) 0.0194(13) Uani 1 1 d .
C11 0.2771(5) -0.1626(5) 0.33625(17) 0.0168(12) Uani 1 1 d .
C12 0.3377(6) -0.1340(6) 0.30362(19) 0.0217(13) Uani 1 1 d .
C13 0.4073(6) -0.2225(6) 0.2877(2) 0.0266(14) Uani 1 1 d .
C14 0.4160(7) -0.3374(7) 0.3031(2) 0.0325(16) Uani 1 1 d .
C15 0.3524(6) -0.3648(6) 0.3349(2) 0.0272(15) Uani 1 1 d .
C16 0.2823(6) -0.2792(6) 0.35165(18) 0.0234(13) Uani 1 1 d .
C22 0.0673(7) 0.1985(6) 0.4752(2) 0.0325(16) Uani 1 1 d .
C23 0.0074(8) 0.3197(8) 0.4797(3) 0.053(3) Uani 1 1 d .
C24 0.1100(9) 0.4065(8) 0.4771(3) 0.048(2) Uani 1 1 d .
C25 0.1848(7) 0.3504(6) 0.4479(2) 0.0284(15) Uani 1 1 d .
C32 0.4124(7) 0.1838(7) 0.4939(2) 0.0349(17) Uani 1 1 d .
C33 0.4802(8) 0.2965(9) 0.5046(2) 0.048(2) Uani 1 1 d .
C34 0.5493(8) 0.3323(8) 0.4701(2) 0.043(2) Uani 1 1 d .
C35 0.5308(7) 0.2230(7) 0.4441(2) 0.0325(16) Uani 1 1 d .
C41 -0.1226(6) -0.1243(6) 0.25532(19) 0.0245(14) Uani 1 1 d .
C42 -0.0569(6) -0.2387(7) 0.2430(2) 0.0315(16) Uani 1 1 d .
C43 -0.1185(8) -0.0300(8) 0.2229(2) 0.043(2) Uani 1 1 d .
C44 -0.2525(7) -0.1584(8) 0.2623(3) 0.042(2) Uani 1 1 d .
C52 0.1656(15) 0.2797(16) 0.0846(4) 0.099(5) Uani 1 1 d .
C53 0.1994(11) 0.2725(11) 0.1244(3) 0.069(3) Uani 1 1 d .
C54 0.2596(14) 0.1476(14) 0.1310(4) 0.091(4) Uani 1 1 d .
C55 0.277(2) 0.1094(18) 0.0918(6) 0.120(7) Uani 1 1 d .
C61 -0.1474(6) 0.1879(6) 0.3598(2) 0.0277(15) Uani 1 1 d .
C62 -0.0686(7) 0.3002(6) 0.3635(2) 0.0342(17) Uani 1 1 d .
C63 -0.1828(7) 0.1461(8) 0.3999(2) 0.0405(19) Uani 1 1 d .
C64 -0.2635(7) 0.2183(8) 0.3374(3) 0.048(2) Uani 1 1 d .
C121 0.2858(8) -0.0149(7) 0.2440(2) 0.0370(17) Uani 1 1 d .
C122 0.3338(6) -0.0087(6) 0.28551(19) 0.0246(14) Uani 1 1 d .
C123 0.4580(7) 0.0485(6) 0.2881(2) 0.0299(16) Uani 1 1 d .
C161 0.1040(7) -0.3881(8) 0.3744(2) 0.0395(19) Uani 1 1 d .
C162 0.2130(7) -0.3109(6) 0.38580(19) 0.0269(15) Uani 1 1 d .
C163 0.2906(8) -0.3760(7) 0.4162(2) 0.041(2) Uani 1 1 d .
H3 0.0874 -0.1689 0.2942 0.021 Uiso 1 1 calc R
H5 -0.1947 0.0563 0.2975 0.028 Uiso 1 1 calc R
H13 0.4498 -0.2041 0.2658 0.032 Uiso 1 1 calc R
H14 0.4648 -0.3967 0.2920 0.039 Uiso 1 1 calc R
H15 0.3573 -0.4436 0.3452 0.033 Uiso 1 1 calc R
H122 0.2783 0.0430 0.2999 0.030 Uiso 1 1 calc R
H12A 0.2839 0.0662 0.2332 0.055 Uiso 1 1 calc R
H12B 0.2046 -0.0487 0.2430 0.055 Uiso 1 1 calc R
H12C 0.3385 -0.0664 0.2296 0.055 Uiso 1 1 calc R
H12D 0.5136 -0.0007 0.2740 0.045 Uiso 1 1 calc R
H12E 0.4864 0.0533 0.3146 0.045 Uiso 1 1 calc R
H12F 0.4538 0.1297 0.2772 0.045 Uiso 1 1 calc R
H162 0.1834 -0.2343 0.3970 0.032 Uiso 1 1 calc R
H16A 0.0549 -0.3461 0.3549 0.059 Uiso 1 1 calc R
H16B 0.0563 -0.4024 0.3965 0.059 Uiso 1 1 calc R
H16C 0.1309 -0.4653 0.3644 0.059 Uiso 1 1 calc R
H16D 0.3140 -0.4551 0.4067 0.061 Uiso 1 1 calc R
H16E 0.2448 -0.3864 0.4389 0.061 Uiso 1 1 calc R
H16F 0.3626 -0.3282 0.4224 0.061 Uiso 1 1 calc R
H22A 0.0968 0.1668 0.5000 0.039 Uiso 1 1 calc R
H22B 0.0102 0.1397 0.4635 0.039 Uiso 1 1 calc R
H23A -0.0545 0.3340 0.4593 0.064 Uiso 1 1 calc R
H23B -0.0299 0.3259 0.5045 0.064 Uiso 1 1 calc R
H24A 0.0813 0.4872 0.4691 0.057 Uiso 1 1 calc R
H24B 0.1556 0.4136 0.5017 0.057 Uiso 1 1 calc R
H25A 0.1589 0.3794 0.4224 0.034 Uiso 1 1 calc R
H25B 0.2704 0.3713 0.4526 0.034 Uiso 1 1 calc R
H32A 0.4517 0.1123 0.5056 0.042 Uiso 1 1 calc R
H32B 0.3290 0.1883 0.5021 0.042 Uiso 1 1 calc R
H33A 0.5362 0.2813 0.5266 0.057 Uiso 1 1 calc R
H33B 0.4241 0.3614 0.5113 0.057 Uiso 1 1 calc R
H34A 0.6353 0.3451 0.4769 0.052 Uiso 1 1 calc R
H34B 0.5157 0.4063 0.4582 0.052 Uiso 1 1 calc R
H35A 0.5323 0.2472 0.4172 0.039 Uiso 1 1 calc R
H35B 0.5937 0.1617 0.4494 0.039 Uiso 1 1 calc R
H42A -0.0500 -0.2953 0.2642 0.047 Uiso 1 1 calc R
H42B 0.0234 -0.2172 0.2351 0.047 Uiso 1 1 calc R
H42C -0.1022 -0.2764 0.2218 0.047 Uiso 1 1 calc R
H43A -0.1583 -0.0630 0.2000 0.065 Uiso 1 1 calc R
H43B -0.0348 -0.0113 0.2181 0.065 Uiso 1 1 calc R
H43C -0.1597 0.0436 0.2304 0.065 Uiso 1 1 calc R
H44A -0.2540 -0.2167 0.2830 0.063 Uiso 1 1 calc R
H44B -0.2895 -0.1943 0.2393 0.063 Uiso 1 1 calc R
H44C -0.2972 -0.0861 0.2690 0.063 Uiso 1 1 calc R
H52A 0.0792 0.2988 0.0810 0.118 Uiso 1 1 calc R
H52B 0.2121 0.3438 0.0724 0.118 Uiso 1 1 calc R
H53A 0.1277 0.2801 0.1397 0.083 Uiso 1 1 calc R
H53B 0.2561 0.3379 0.1317 0.083 Uiso 1 1 calc R
H54A 0.3368 0.1549 0.1457 0.109 Uiso 1 1 calc R
H54B 0.2064 0.0915 0.1441 0.109 Uiso 1 1 calc R
H55A 0.3588 0.1317 0.0843 0.144 Uiso 1 1 calc R
H55B 0.2684 0.0210 0.0895 0.144 Uiso 1 1 calc R
H62A -0.0474 0.3271 0.3383 0.051 Uiso 1 1 calc R
H62B 0.0046 0.2812 0.3786 0.051 Uiso 1 1 calc R
H62C -0.1125 0.3644 0.3759 0.051 Uiso 1 1 calc R
H63A -0.1116 0.1157 0.4140 0.061 Uiso 1 1 calc R
H63B -0.2429 0.0819 0.3974 0.061 Uiso 1 1 calc R
H63C -0.2161 0.2143 0.4135 0.061 Uiso 1 1 calc R
H64A -0.3051 0.2835 0.3501 0.072 Uiso 1 1 calc R
H64B -0.3150 0.1469 0.3358 0.072 Uiso 1 1 calc R
H64C -0.2447 0.2441 0.3119 0.072 Uiso 1 1 calc R

loop_
_atom_site_aniso_label
_atom_site_aniso_U_11
_atom_site_aniso_U_22
_atom_site_aniso_U_33
_atom_site_aniso_U_12
_atom_site_aniso_U_13
_atom_site_aniso_U_23
U1 0.01963(15) 0.01143(15) 0.01355(16) -0.00042(6) 0.00053(9) -0.00082(6)
I1 0.0406(3) 0.0202(2) 0.0244(3) -0.00154(18) 0.00923(19) 0.00545(16)
I2 0.0408(3) 0.0150(2) 0.0199(2) 0.00062(16) 0.00326(17) 0.00361(14)
I3 0.0228(2) 0.0223(2) 0.0282(3) 0.00302(14) -0.00074(18) -0.00212(15)
O1 0.020(2) 0.019(2) 0.024(3) 0.0021(17) 0.0020(18) -0.0076(18)
O21 0.029(2) 0.018(2) 0.025(2) 0.0002(18) 0.0085(19) -0.0063(18)
O31 0.030(2) 0.025(2) 0.020(2) -0.0021(19) -0.0011(18) -0.0044(18)
O51 0.214(16) 0.147(13) 0.077(8) -0.020(12) -0.012(9) -0.040(8)
N1 0.018(3) 0.012(3) 0.019(3) 0.0030(18) 0.002(2) 0.0014(18)
C1 0.025(3) 0.015(3) 0.022(3) -0.006(3) 0.007(3) -0.006(3)
C2 0.019(3) 0.015(3) 0.014(3) 0.003(2) -0.001(2) 0.003(2)
C3 0.023(3) 0.011(3) 0.020(3) 0.001(2) 0.002(2) -0.002(2)
C4 0.021(3) 0.016(3) 0.023(4) -0.005(2) -0.003(3) -0.004(2)
C5 0.014(3) 0.019(3) 0.038(4) 0.003(2) -0.005(2) -0.002(3)
C6 0.019(3) 0.014(3) 0.025(4) -0.001(2) -0.001(3) -0.001(2)
C11 0.020(3) 0.010(3) 0.021(3) 0.002(2) -0.001(2) -0.004(2)
C12 0.024(3) 0.012(3) 0.028(4) -0.001(2) -0.001(3) 0.003(3)
C13 0.040(4) 0.017(3) 0.023(3) 0.004(3) 0.008(3) -0.005(3)
C14 0.035(4) 0.027(4) 0.035(4) 0.007(3) 0.006(3) -0.011(3)
C15 0.042(4) 0.009(3) 0.031(4) 0.005(3) -0.001(3) -0.001(3)
C16 0.030(3) 0.021(3) 0.019(3) 0.003(3) -0.002(3) -0.003(3)
C22 0.038(4) 0.019(4) 0.042(4) -0.003(3) 0.019(3) -0.003(3)
C23 0.055(5) 0.029(5) 0.080(7) 0.008(4) 0.044(5) -0.011(4)
C24 0.078(6) 0.021(4) 0.046(5) -0.001(4) 0.030(5) -0.011(4)
C25 0.042(4) 0.012(3) 0.032(4) 0.002(3) 0.007(3) -0.001(3)
C32 0.050(4) 0.037(4) 0.018(4) -0.006(4) -0.001(3) -0.003(3)
C33 0.058(5) 0.052(5) 0.033(5) -0.015(4) -0.005(4) -0.024(4)
C34 0.049(5) 0.030(4) 0.049(5) -0.014(4) -0.005(4) -0.009(4)
C35 0.033(4) 0.037(4) 0.027(4) -0.009(3) -0.001(3) -0.004(3)
C41 0.027(3) 0.019(3) 0.027(4) 0.001(3) -0.007(3) -0.005(3)
C42 0.030(4) 0.035(4) 0.029(4) 0.002(3) -0.009(3) -0.014(3)
C43 0.066(5) 0.036(4) 0.025(4) -0.009(4) -0.024(4) -0.001(3)
C44 0.035(4) 0.039(5) 0.051(5) -0.008(3) -0.010(4) -0.023(4)
C52 0.106(11) 0.128(14) 0.063(8) -0.041(10) 0.016(8) -0.016(9)
C53 0.070(7) 0.065(7) 0.076(8) -0.031(6) 0.035(6) -0.022(6)
C54 0.105(10) 0.085(10) 0.084(10) -0.020(8) 0.015(8) -0.018(8)
C55 0.147(17) 0.104(13) 0.115(15) -0.015(13) 0.077(13) -0.006(12)
C61 0.027(3) 0.022(4) 0.034(4) 0.006(3) 0.001(3) -0.010(3)
C62 0.038(4) 0.013(3) 0.051(5) 0.006(3) 0.002(3) -0.007(3)
C63 0.033(4) 0.044(5) 0.047(5) 0.003(3) 0.020(3) -0.007(4)
C64 0.034(4) 0.040(5) 0.069(6) 0.024(4) -0.011(4) -0.014(4)
C121 0.052(5) 0.028(4) 0.031(4) 0.001(3) -0.002(3) 0.003(3)
C122 0.029(3) 0.018(3) 0.028(4) 0.005(3) 0.008(3) 0.004(3)
C123 0.034(4) 0.022(3) 0.034(4) -0.005(3) 0.010(3) 0.002(3)
C161 0.035(4) 0.044(5) 0.039(5) -0.004(4) 0.009(3) 0.011(4)
C162 0.050(4) 0.009(3) 0.022(3) 0.000(3) 0.006(3) -0.001(2)
C163 0.065(5) 0.025(4) 0.031(4) -0.016(4) -0.011(4) 0.005(3)

loop_
_atom_type_symbol
_atom_type_description
_atom_type_scat_dispersion_real
_atom_type_scat_dispersion_imag
_atom_type_scat_source
C C 0.0181 0.0091 'International Tables Vol C Tables 4.2.6.8 and 6.1.1.4'
H H 0.0000 0.0000 'International Tables Vol C Tables 4.2.6.8 and 6.1.1.4'
N N 0.0311 0.0180 'International Tables Vol C Tables 4.2.6.8 and 6.1.1.4'
O O 0.0492 0.0322 'International Tables Vol C Tables 4.2.6.8 and 6.1.1.4'
I I -0.3257 6.8362 'International Tables Vol C Tables 4.2.6.8 and 6.1.1.4'
U U -4.3638 13.4090 'International Tables Vol C Tables 4.2.6.8 and 6.1.1.4'

loop_
_geom_angle_atom_site_label_1
_geom_angle_atom_site_label_2
_geom_angle_atom_site_label_3
_geom_angle
O1 U1 O31 139.10(16)
O1 U1 O21 72.38(16)
O31 U1 O21 68.20(15)
O1 U1 N1 64.91(16)
O31 U1 N1 153.65(15)
O21 U1 N1 137.25(16)
O1 U1 I2 86.14(13)
O31 U1 I2 82.54(11)
O21 U1 I2 88.69(11)
N1 U1 I2 90.30(11)
O1 U1 I3 144.17(12)
O31 U1 I3 76.23(11)
O21 U1 I3 143.33(11)
N1 U1 I3 79.27(11)
I2 U1 I3 95.458(13)
O1 U1 I1 95.09(13)
O31 U1 I1 89.60(11)
O21 U1 I1 81.49(11)
N1 U1 I1 99.95(11)
I2 U1 I1 169.204(14)
I3 U1 I1 89.820(13)
C1 O1 U1 130.2(4)
C22 O21 C25 107.9(5)
C22 O21 U1 126.9(4)
C25 O21 U1 124.3(4)
C35 O31 C32 104.4(5)
C35 O31 U1 128.3(4)
C32 O31 U1 125.9(4)
C2 N1 C11 115.5(5)
C2 N1 U1 114.5(4)
C11 N1 U1 129.9(4)
O1 C1 C6 124.3(6)
O1 C1 C2 114.0(6)
C6 C1 C2 121.7(6)
N1 C2 C3 126.3(6)
N1 C2 C1 114.8(6)
C3 C2 C1 118.9(5)
C4 C3 C2 120.5(6)
C4 C3 H3 119.70
C2 C3 H3 119.70
C3 C4 C5 118.0(6)
C3 C4 C41 123.4(6)
C5 C4 C41 118.6(6)
C6 C5 C4 124.8(6)
C6 C5 H5 117.60
C4 C5 H5 117.60
C1 C6 C5 115.8(6)
C1 C6 C61 122.4(6)
C5 C6 C61 121.7(6)
C12 C11 C16 121.1(6)
C12 C11 N1 119.6(5)
C16 C11 N1 119.2(5)
C13 C12 C11 118.3(6)
C13 C12 C122 118.6(6)
C11 C12 C122 123.1(6)
C12 C13 C14 121.3(6)
C12 C13 H13 119.30
C14 C13 H13 119.30
C13 C14 C15 119.3(6)
C13 C14 H14 120.40
C15 C14 H14 120.40
C16 C15 C14 121.2(6)
C16 C15 H15 119.40
C14 C15 H15 119.40
C15 C16 C11 118.7(6)
C15 C16 C162 120.4(6)
C11 C16 C162 120.9(6)
O21 C22 C23 105.7(6)
O21 C22 H22A 110.60
C23 C22 H22A 110.60
O21 C22 H22B 110.60
C23 C22 H22B 110.60
H22A C22 H22B 108.70
C24 C23 C22 102.8(7)
C24 C23 H23A 111.20
C22 C23 H23A 111.20
C24 C23 H23B 111.20
C22 C23 H23B 111.20
H23A C23 H23B 109.10
C25 C24 C23 103.1(6)
C25 C24 H24A 111.10
C23 C24 H24A 111.10
C25 C24 H24B 111.10
C23 C24 H24B 111.10
H24A C24 H24B 109.10
O21 C25 C24 106.5(6)
O21 C25 H25A 110.40
C24 C25 H25A 110.40
O21 C25 H25B 110.40
C24 C25 H25B 110.40
H25A C25 H25B 108.60
O31 C32 C33 105.4(6)
O31 C32 H32A 110.70
C33 C32 H32A 110.70
O31 C32 H32B 110.70
C33 C32 H32B 110.70
H32A C32 H32B 108.80
C32 C33 C34 106.3(6)
C32 C33 H33A 110.50
C34 C33 H33A 110.50
C32 C33 H33B 110.50
C34 C33 H33B 110.50
H33A C33 H33B 108.70
C33 C34 C35 102.5(6)
C33 C34 H34A 111.30
C35 C34 H34A 111.30
C33 C34 H34B 111.30
C35 C34 H34B 111.30
H34A C34 H34B 109.20
O31 C35 C34 104.4(6)
O31 C35 H35A 110.90
C34 C35 H35A 110.90
O31 C35 H35B 110.90
C34 C35 H35B 110.90
H35A C35 H35B 108.90
C44 C41 C4 110.2(6)
C44 C41 C42 108.0(6)
C4 C41 C42 111.6(5)
C44 C41 C43 110.2(6)
C4 C41 C43 108.4(5)
C42 C41 C43 108.4(6)
C41 C42 H42A 109.50
C41 C42 H42B 109.50
H42A C42 H42B 109.50
C41 C42 H42C 109.50
H42A C42 H42C 109.50
H42B C42 H42C 109.50
C41 C43 H43A 109.50
C41 C43 H43B 109.50
H43A C43 H43B 109.50
C41 C43 H43C 109.50
H43A C43 H43C 109.50
H43B C43 H43C 109.50
C41 C44 H44A 109.50
C41 C44 H44B 109.50
H44A C44 H44B 109.50
C41 C44 H44C 109.50
H44A C44 H44C 109.50
H44B C44 H44C 109.50
C64 C61 C62 109.6(7)
C64 C61 C6 112.3(6)
C62 C61 C6 109.9(6)
C64 C61 C63 107.2(7)
C62 C61 C63 109.6(6)
C6 C61 C63 108.2(6)
C61 C62 H62A 109.50
C61 C62 H62B 109.50
H62A C62 H62B 109.50
C61 C62 H62C 109.50
H62A C62 H62C 109.50
H62B C62 H62C 109.50
C61 C63 H63A 109.50
C61 C63 H63B 109.50
H63A C63 H63B 109.50
C61 C63 H63C 109.50
H63A C63 H63C 109.50
H63B C63 H63C 109.50
C61 C64 H64A 109.50
C61 C64 H64B 109.50
H64A C64 H64B 109.50
C61 C64 H64C 109.50
H64A C64 H64C 109.50
H64B C64 H64C 109.50
C122 C121 H12A 109.50
C122 C121 H12B 109.50
H12A C121 H12B 109.50
C122 C121 H12C 109.50
H12A C121 H12C 109.50
H12B C121 H12C 109.50
C123 C122 C12 110.2(5)
C123 C122 C121 110.5(6)
C12 C122 C121 111.1(6)
C123 C122 H122 108.30
C12 C122 H122 108.30
C121 C122 H122 108.30
C122 C123 H12D 109.50
C122 C123 H12E 109.50
H12D C123 H12E 109.50
C122 C123 H12F 109.50
H12D C123 H12F 109.50
H12E C123 H12F 109.50
C162 C161 H16A 109.50
C162 C161 H16B 109.50
H16A C161 H16B 109.50
C162 C161 H16C 109.50
H16A C161 H16C 109.50
H16B C161 H16C 109.50
C16 C162 C161 110.5(6)
C16 C162 C163 112.3(6)
C161 C162 C163 109.9(6)
C16 C162 H162 108.00
C161 C162 H162 108.00
C163 C162 H162 108.00
C162 C163 H16D 109.50
C162 C163 H16E 109.50
H16D C163 H16E 109.50
C162 C163 H16F 109.50
H16D C163 H16F 109.50
H16E C163 H16F 109.50
C52 C53 C54 106.8(11)
C52 C53 H53A 110.40
C54 C53 H53A 110.40
C52 C53 H53B 110.40
C54 C53 H53B 110.40
H53A C53 H53B 108.60
C52 O51 C55 108.7(13)
O51 C52 C53 107.4(15)
O51 C52 H52A 110.20
C53 C52 H52A 110.20
O51 C52 H52B 110.20
C53 C52 H52B 110.20
H52A C52 H52B 108.50
C55 C54 C53 101.0(14)
C55 C54 H54A 111.60
C53 C54 H54A 111.60
C55 C54 H54B 111.60
C53 C54 H54B 111.60
H54A C54 H54B 109.40
O51 C55 C54 107.3(15)
O51 C55 H55A 110.30
C54 C55 H55A 110.30
O51 C55 H55B 110.30
C54 C55 H55B 110.30
H55A C55 H55B 108.50

loop_
_geom_bond_atom_site_label_1
_geom_bond_atom_site_label_2
_geom_bond_distance
U1 O1 2.154(4)
U1 O31 2.484(4)
U1 O21 2.499(4)
U1 N1 2.570(5)
U1 I2 3.0126(4)
U1 I3 3.0136(5)
U1 I1 3.0140(4)
O1 C1 1.346(8)
O21 C22 1.465(8)
O21 C25 1.467(8)
O31 C35 1.443(8)
O31 C32 1.458(8)
N1 C2 1.350(8)
N1 C11 1.459(7)
C1 C6 1.386(9)
C1 C2 1.443(9)
C2 C3 1.426(8)
C3 C4 1.361(9)
C3 H3 0.9500
C4 C5 1.427(9)
C4 C41 1.530(9)
C5 C6 1.398(9)
C5 H5 0.9500
C6 C61 1.529(9)
C11 C12 1.402(9)
C11 C16 1.405(9)
C12 C13 1.389(9)
C12 C122 1.532(9)
C13 C14 1.390(10)
C13 H13 0.9500
C14 C15 1.391(10)
C14 H14 0.9500
C15 C16 1.383(9)
C15 H15 0.9500
C16 C162 1.507(9)
C22 C23 1.514(10)
C22 H22A 0.9900
C22 H22B 0.9900
C23 C24 1.503(13)
C23 H23A 0.9900
C23 H23B 0.9900
C24 C25 1.497(10)
C24 H24A 0.9900
C24 H24B 0.9900
C25 H25A 0.9900
C25 H25B 0.9900
C32 C33 1.503(11)
C32 H32A 0.9900
C32 H32B 0.9900
C33 C34 1.527(12)
C33 H33A 0.9900
C33 H33B 0.9900
C34 C35 1.532(10)
C34 H34A 0.9900
C34 H34B 0.9900
C35 H35A 0.9900
C35 H35B 0.9900
C41 C44 1.529(10)
C41 C42 1.540(9)
C41 C43 1.555(10)
C42 H42A 0.9800
C42 H42B 0.9800
C42 H42C 0.9800
C43 H43A 0.9800
C43 H43B 0.9800
C43 H43C 0.9800
C44 H44A 0.9800
C44 H44B 0.9800
C44 H44C 0.9800
C61 C64 1.527(10)
C61 C62 1.528(10)
C61 C63 1.561(11)
C62 H62A 0.9800
C62 H62B 0.9800
C62 H62C 0.9800
C63 H63A 0.9800
C63 H63B 0.9800
C63 H63C 0.9800
C64 H64A 0.9800
C64 H64B 0.9800
C64 H64C 0.9800
C121 C122 1.542(10)
C121 H12A 0.9800
C121 H12B 0.9800
C121 H12C 0.9800
C122 C123 1.524(10)
C122 H122 1.0000
C123 H12D 0.9800
C123 H12E 0.9800
C123 H12F 0.9800
C161 C162 1.528(11)
C161 H16A 0.9800
C161 H16B 0.9800
C161 H16C 0.9800
C162 C163 1.532(10)
C162 H162 1.0000
C163 H16D 0.9800
C163 H16E 0.9800
C163 H16F 0.9800
C53 C52 1.447(18)
C53 C54 1.55(2)
C53 H53A 0.9900
C53 H53B 0.9900
O51 C52 1.39(2)
O51 C55 1.41(2)
C52 H52A 0.9900
C52 H52B 0.9900
C54 C55 1.47(2)
C54 H54A 0.9900
C54 H54B 0.9900
C55 H55A 0.9900
C55 H55B 0.9900

loop_
_geom_torsion_atom_site_label_1
_geom_torsion_atom_site_label_2
_geom_torsion_atom_site_label_3
_geom_torsion_atom_site_label_4
_geom_torsion
O31 U1 O1 C1 153.5(5)
O21 U1 O1 C1 169.4(6)
N1 U1 O1 C1 -12.6(5)
I2 U1 O1 C1 79.5(5)
I3 U1 O1 C1 -14.4(7)
I1 U1 O1 C1 -111.2(5)
O1 U1 O21 C22 64.3(5)
O31 U1 O21 C22 -126.9(6)
N1 U1 O21 C22 61.6(6)
I2 U1 O21 C22 150.6(5)
I3 U1 O21 C22 -112.0(5)
I1 U1 O21 C22 -33.9(5)
O1 U1 O21 C25 -103.3(5)
O31 U1 O21 C25 65.6(5)
N1 U1 O21 C25 -106.0(5)
I2 U1 O21 C25 -16.9(5)
I3 U1 O21 C25 80.5(5)
I1 U1 O21 C25 158.6(5)
O1 U1 O31 C35 -122.0(5)
O21 U1 O31 C35 -138.4(6)
N1 U1 O31 C35 28.6(7)
I2 U1 O31 C35 -46.8(5)
I3 U1 O31 C35 50.7(5)
I1 U1 O31 C35 140.7(5)
O1 U1 O31 C32 73.3(6)
O21 U1 O31 C32 57.0(5)
N1 U1 O31 C32 -136.1(5)
I2 U1 O31 C32 148.5(5)
I3 U1 O31 C32 -113.9(5)
I1 U1 O31 C32 -24.0(5)
O1 U1 N1 C2 7.4(4)
O31 U1 N1 C2 -151.8(4)
O21 U1 N1 C2 10.2(5)
I2 U1 N1 C2 -78.2(4)
I3 U1 N1 C2 -173.7(4)
I1 U1 N1 C2 98.4(4)
O1 U1 N1 C11 -176.9(5)
O31 U1 N1 C11 23.8(7)
O21 U1 N1 C11 -174.1(4)
I2 U1 N1 C11 97.5(5)
I3 U1 N1 C11 2.0(5)
I1 U1 N1 C11 -85.9(5)
U1 O1 C1 C6 -163.1(5)
U1 O1 C1 C2 15.4(8)
C11 N1 C2 C3 -0.9(9)
U1 N1 C2 C3 175.4(5)
C11 N1 C2 C1 -179.6(5)
U1 N1 C2 C1 -3.3(7)
O1 C1 C2 N1 -5.5(8)
C6 C1 C2 N1 173.1(6)
O1 C1 C2 C3 175.7(5)
C6 C1 C2 C3 -5.7(9)
N1 C2 C3 C4 -175.6(6)
C1 C2 C3 C4 3.1(9)
C2 C3 C4 C5 1.4(9)
C2 C3 C4 C41 178.4(6)
C3 C4 C5 C6 -3.9(10)
C41 C4 C5 C6 179.0(6)
O1 C1 C6 C5 -178.2(6)
C2 C1 C6 C5 3.4(9)
O1 C1 C6 C61 1.7(10)
C2 C1 C6 C61 -176.8(6)
C4 C5 C6 C1 1.4(10)
C4 C5 C6 C61 -178.4(6)
C2 N1 C11 C12 80.0(7)
U1 N1 C11 C12 -95.6(6)
C2 N1 C11 C16 -100.2(7)
U1 N1 C11 C16 84.2(7)
C16 C11 C12 C13 -2.6(9)
N1 C11 C12 C13 177.2(6)
C16 C11 C12 C122 179.3(6)
N1 C11 C12 C122 -0.8(9)
C11 C12 C13 C14 0.9(10)
C122 C12 C13 C14 179.0(6)
C12 C13 C14 C15 0.9(11)
C13 C14 C15 C16 -1.0(11)
C14 C15 C16 C11 -0.7(10)
C14 C15 C16 C162 179.3(7)
C12 C11 C16 C15 2.5(10)
N1 C11 C16 C15 -177.3(6)
C12 C11 C16 C162 -177.5(6)
N1 C11 C16 C162 2.7(9)
C25 O21 C22 C23 12.5(8)
U1 O21 C22 C23 -156.7(6)
O21 C22 C23 C24 -31.0(9)
C22 C23 C24 C25 37.2(10)
C22 O21 C25 C24 11.1(8)
U1 O21 C25 C24 -179.3(5)
C23 C24 C25 O21 -30.3(9)
C35 O31 C32 C33 36.2(8)
U1 O31 C32 C33 -156.2(5)
O31 C32 C33 C34 -15.8(9)
C32 C33 C34 C35 -9.0(9)
C32 O31 C35 C34 -42.2(7)
U1 O31 C35 C34 150.5(5)
C33 C34 C35 O31 31.1(8)
C3 C4 C41 C44 130.7(7)
C5 C4 C41 C44 -52.3(8)
C3 C4 C41 C42 10.7(9)
C5 C4 C41 C42 -172.3(6)
C3 C4 C41 C43 -108.6(8)
C5 C4 C41 C43 68.4(8)
C1 C6 C61 C64 179.1(7)
C5 C6 C61 C64 -1.0(10)
C1 C6 C61 C62 56.8(9)
C5 C6 C61 C62 -123.3(7)
C1 C6 C61 C63 -62.7(8)
C5 C6 C61 C63 117.1(7)
C13 C12 C122 C123 -63.3(8)
C11 C12 C122 C123 114.7(7)
C13 C12 C122 C121 59.5(8)
C11 C12 C122 C121 -122.4(7)
C15 C16 C162 C161 -74.4(8)
C11 C16 C162 C161 105.6(7)
C15 C16 C162 C163 48.6(9)
C11 C16 C162 C163 -131.4(7)
C55 O51 C52 C53 -22.7(18)
C54 C53 C52 O51 5.4(15)
C52 C53 C54 C55 12.4(15)
C52 O51 C55 C54 32(2)
C53 C54 C55 O51 -26.0(18)
